data_2237238
loop_
_publ_author_name
'Belaziz, Dounia'
'Kandri Rodi, Youssef'
'Ouazzani Chahdi, Fouad'
'Essassi, El Mokhtar'
'Saadi, Mohamed'
'El Ammari, Lahcen'

_publ_section_title
;
 1-(4-Methylbenzyl)-1<i>H</i>-benzimidazol-2(3<i>H</i>)-one
;
_journal_coeditor_code TK5182
_journal_issue 1
_journal_name_full 'Acta Crystallographica Section E'
_journal_page_first o122
_journal_paper_doi 10.1107/S1600536812050726
_journal_volume 69
_journal_year 2013
_chemical_formula_iupac 'C15 H14 N2 O'
_chemical_formula_moiety 'C15 H14 N2 O'
_chemical_formula_sum 'C15 H14 N2 O'
_chemical_formula_weight 238.28
_chemical_melting_point 456
_chemical_name_systematic
;
1-(4-Methylbenzyl)-1<i>H</i>-benzimidazol-2(3<i>H</i>)-one
;
_space_group_IT_number 14
_symmetry_cell_setting monoclinic
_symmetry_space_group_name_Hall '-P 2yn'
_symmetry_space_group_name_H-M 'P 1 21/n 1'
_atom_sites_solution_hydrogens geom
_atom_sites_solution_primary direct
_atom_sites_solution_secondary difmap
_audit_creation_method SHELXL-97
_cell_angle_alpha 90.00
_cell_angle_beta 95.277(2)
_cell_angle_gamma 90.00
_cell_formula_units_Z 4
_cell_length_a 12.5585(5)
_cell_length_b 5.7181(2)
_cell_length_c 17.4153(7)
_cell_measurement_reflns_used 3211
_cell_measurement_temperature 296(2)
_cell_measurement_theta_max 28.70
_cell_measurement_theta_min 3.26
_cell_volume 1245.31(8)
_computing_cell_refinement 'SAINT (Bruker, 2009)'
_computing_data_collection 'APEX2 (Bruker, 2009)'
_computing_data_reduction 'SAINT (Bruker, 2009)'
_computing_molecular_graphics 'ORTEP-3 for Windows (Farrugia, 2012)'
_computing_publication_material 'PLATON (Spek, 2009) and publCIF (Westrip,2010)'
_computing_structure_refinement 'SHELXL97 (Sheldrick, 2008)'
_computing_structure_solution 'SHELXS97 (Sheldrick, 2008)'
_diffrn_ambient_temperature 296(2)
_diffrn_measured_fraction_theta_full 0.999
_diffrn_measured_fraction_theta_max 0.999
_diffrn_measurement_device_type 'Bruker X8 APEXII'
_diffrn_measurement_method '\f and \w scans'
_diffrn_radiation_monochromator graphite
_diffrn_radiation_source 'fine-focus sealed tube'
_diffrn_radiation_type MoK\a
_diffrn_radiation_wavelength 0.71073
_diffrn_reflns_av_R_equivalents 0.0294
_diffrn_reflns_av_sigmaI/netI 0.0296
_diffrn_reflns_limit_h_max 10
_diffrn_reflns_limit_h_min -16
_diffrn_reflns_limit_k_max 7
_diffrn_reflns_limit_k_min -7
_diffrn_reflns_limit_l_max 23
_diffrn_reflns_limit_l_min -23
_diffrn_reflns_number 16486
_diffrn_reflns_theta_full 28.70
_diffrn_reflns_theta_max 28.70
_diffrn_reflns_theta_min 3.26
_exptl_absorpt_coefficient_mu 0.081
_exptl_absorpt_correction_type none
_exptl_crystal_colour colourless
_exptl_crystal_density_diffrn 1.271
_exptl_crystal_density_method 'not measured'
_exptl_crystal_description block
_exptl_crystal_F_000 504
_exptl_crystal_size_max 0.51
_exptl_crystal_size_mid 0.42
_exptl_crystal_size_min 0.15
_refine_diff_density_max 0.170
_refine_diff_density_min -0.150
_refine_ls_extinction_coef 0.0047(19)
_refine_ls_extinction_expression Fc^*^=kFc[1+0.001xFc^2^\l^3^/sin(2\q)]^-1/4^
_refine_ls_extinction_method 'SHELXL97 (Sheldrick, 2008)'
_refine_ls_goodness_of_fit_ref 1.020
_refine_ls_hydrogen_treatment constr
_refine_ls_matrix_type full
_refine_ls_number_parameters 164
_refine_ls_number_reflns 3211
_refine_ls_number_restraints 0
_refine_ls_restrained_S_all 1.020
_refine_ls_R_factor_all 0.0781
_refine_ls_R_factor_gt 0.0444
_refine_ls_shift/su_max 0.000
_refine_ls_shift/su_mean 0.000
_refine_ls_structure_factor_coef Fsqd
_refine_ls_weighting_details 'calc w=1/[\s^2^(Fo^2^)+(0.0511P)^2^+0.2271P] where P=(Fo^2^+2Fc^2^)/3'
_refine_ls_weighting_scheme calc
_refine_ls_wR_factor_gt 0.1060
_refine_ls_wR_factor_ref 0.1219
_reflns_number_gt 2157
_reflns_number_total 3211
_reflns_threshold_expression I>2\s(I)
_cod_data_source_file tk5182.cif
_cod_data_source_block I
_cod_original_sg_symbol_H-M 'P 21/n '
_cod_database_code 2237238
_cod_database_fobs_code 2237238

loop_
_symmetry_equiv_pos_as_xyz
'x, y, z'
'-x+1/2, y+1/2, -z+1/2'
'-x, -y, -z'
'x-1/2, -y-1/2, z-1/2'

loop_
_atom_site_type_symbol
_atom_site_label
_atom_site_fract_x
_atom_site_fract_y
_atom_site_fract_z
_atom_site_U_iso_or_equiv
_atom_site_adp_type
_atom_site_calc_flag
_atom_site_refinement_flags
_atom_site_occupancy
_atom_site_symmetry_multiplicity
O O1 0.40817(8) 0.80403(18) 0.04185(6) 0.0541(3) Uani d . 1 1
N N1 0.59419(10) 0.8138(2) 0.06169(7) 0.0456(3) Uani d . 1 1
H H1N1 0.6036 0.9478 0.0317 0.055 Uiso d R 1 1
C C6 0.67241(12) 0.6686(2) 0.09809(7) 0.0416(3) Uani d . 1 1
N N2 0.50984(9) 0.51864(19) 0.10975(6) 0.0425(3) Uani d . 1 1
C C9 0.41188(10) 0.3448(2) 0.21353(8) 0.0399(3) Uani d . 1 1
C C5 0.61861(11) 0.4813(2) 0.12841(7) 0.0405(3) Uani d . 1 1
C C8 0.42295(12) 0.3671(2) 0.12812(8) 0.0475(4) Uani d . 1 1
H H8A 0.4343 0.2127 0.1073 0.057 Uiso calc R 1 1
H H8B 0.3565 0.4273 0.1029 0.057 Uiso calc R 1 1
C C4 0.67330(13) 0.3032(3) 0.16849(8) 0.0498(4) Uani d . 1 1
H H4 0.6375 0.1783 0.1886 0.060 Uiso calc R 1 1
C C14 0.44588(12) 0.5170(2) 0.26587(8) 0.0498(4) Uani d . 1 1
H H14 0.4778 0.6517 0.2487 0.060 Uiso calc R 1 1
C C10 0.36386(12) 0.1473(3) 0.24098(9) 0.0500(4) Uani d . 1 1
H H10 0.3403 0.0291 0.2069 0.060 Uiso calc R 1 1
C C7 0.49498(12) 0.7221(2) 0.06784(8) 0.0425(3) Uani d . 1 1
C C1 0.78212(12) 0.6843(3) 0.10756(9) 0.0518(4) Uani d . 1 1
H H1 0.8181 0.8099 0.0879 0.062 Uiso calc R 1 1
C C3 0.78367(13) 0.3187(3) 0.17738(9) 0.0568(4) Uani d . 1 1
H H3 0.8228 0.2012 0.2039 0.068 Uiso calc R 1 1
C C12 0.38486(12) 0.2947(3) 0.37129(9) 0.0568(4) Uani d . 1 1
C C2 0.83703(13) 0.5043(3) 0.14782(9) 0.0581(4) Uani d . 1 1
H H2 0.9113 0.5093 0.1550 0.070 Uiso calc R 1 1
C C11 0.35059(12) 0.1242(3) 0.31856(9) 0.0582(4) Uani d . 1 1
H H11 0.3178 -0.0095 0.3356 0.070 Uiso calc R 1 1
C C13 0.43294(13) 0.4911(3) 0.34360(9) 0.0580(4) Uani d . 1 1
H H13 0.4571 0.6084 0.3779 0.070 Uiso calc R 1 1
C C15 0.37084(17) 0.2654(5) 0.45607(11) 0.0944(7) Uani d . 1 1
H H15A 0.3991 0.4000 0.4839 0.142 Uiso calc R 1 1
H H15B 0.4084 0.1281 0.4753 0.142 Uiso calc R 1 1
H H15C 0.2962 0.2495 0.4628 0.142 Uiso calc R 1 1

loop_
_atom_site_aniso_label
_atom_site_aniso_U_11
_atom_site_aniso_U_22
_atom_site_aniso_U_33
_atom_site_aniso_U_12
_atom_site_aniso_U_13
_atom_site_aniso_U_23
O1 0.0523(7) 0.0521(6) 0.0563(6) 0.0055(5) -0.0040(5) 0.0144(5)
N1 0.0529(8) 0.0409(6) 0.0424(7) 0.0004(5) 0.0018(5) 0.0097(5)
C6 0.0511(9) 0.0410(7) 0.0326(7) 0.0025(6) 0.0027(6) -0.0010(5)
N2 0.0466(7) 0.0404(6) 0.0399(6) 0.0001(5) 0.0003(5) 0.0076(5)
C9 0.0376(8) 0.0381(7) 0.0431(8) 0.0002(5) -0.0018(6) 0.0029(5)
C5 0.0484(9) 0.0403(7) 0.0323(7) 0.0019(6) 0.0006(6) -0.0010(5)
C8 0.0535(9) 0.0437(7) 0.0440(8) -0.0072(6) -0.0024(7) 0.0014(6)
C4 0.0621(10) 0.0427(8) 0.0432(8) 0.0042(6) -0.0029(7) 0.0051(6)
C14 0.0565(10) 0.0425(8) 0.0497(9) -0.0090(6) 0.0009(7) -0.0003(6)
C10 0.0496(9) 0.0448(8) 0.0542(9) -0.0094(6) -0.0019(7) 0.0020(6)
C7 0.0520(9) 0.0398(7) 0.0348(7) 0.0029(6) 0.0000(6) 0.0033(5)
C1 0.0519(10) 0.0568(9) 0.0471(9) -0.0046(7) 0.0063(7) -0.0004(6)
C3 0.0599(11) 0.0558(9) 0.0526(9) 0.0145(7) -0.0063(8) 0.0023(7)
C12 0.0410(9) 0.0808(12) 0.0485(9) 0.0004(8) 0.0044(7) 0.0068(8)
C2 0.0490(10) 0.0715(11) 0.0529(9) 0.0090(8) 0.0000(7) -0.0049(8)
C11 0.0481(10) 0.0646(10) 0.0619(11) -0.0107(7) 0.0054(8) 0.0173(8)
C13 0.0599(11) 0.0654(10) 0.0478(9) -0.0044(8) -0.0003(7) -0.0104(7)
C15 0.0829(15) 0.148(2) 0.0539(12) -0.0091(14) 0.0142(10) 0.0111(12)

loop_
_atom_type_symbol
_atom_type_description
_atom_type_scat_dispersion_real
_atom_type_scat_dispersion_imag
_atom_type_scat_source
C C 0.0033 0.0016 'International Tables Vol C Tables 4.2.6.8 and 6.1.1.4'
H H 0.0000 0.0000 'International Tables Vol C Tables 4.2.6.8 and 6.1.1.4'
N N 0.0061 0.0033 'International Tables Vol C Tables 4.2.6.8 and 6.1.1.4'
O O 0.0106 0.0060 'International Tables Vol C Tables 4.2.6.8 and 6.1.1.4'

loop_
_geom_angle_atom_site_label_1
_geom_angle_atom_site_label_2
_geom_angle_atom_site_label_3
_geom_angle
C7 N1 C6 110.24(11)
C7 N1 H1N1 121.3
C6 N1 H1N1 128.2
C1 C6 N1 132.24(13)
C1 C6 C5 121.27(13)
N1 C6 C5 106.49(12)
C7 N2 C5 109.63(11)
C7 N2 C8 123.58(12)
C5 N2 C8 126.76(11)
C14 C9 C10 118.08(13)
C14 C9 C8 122.55(12)
C10 C9 C8 119.36(12)
C4 C5 N2 131.55(13)
C4 C5 C6 121.43(14)
N2 C5 C6 107.02(11)
N2 C8 C9 113.95(11)
N2 C8 H8A 108.8
C9 C8 H8A 108.8
N2 C8 H8B 108.8
C9 C8 H8B 108.8
H8A C8 H8B 107.7
C5 C4 C3 117.12(14)
C5 C4 H4 121.4
C3 C4 H4 121.4
C9 C14 C13 120.74(14)
C9 C14 H14 119.6
C13 C14 H14 119.6
C11 C10 C9 120.69(14)
C11 C10 H10 119.7
C9 C10 H10 119.7
O1 C7 N1 127.42(13)
O1 C7 N2 125.97(13)
N1 C7 N2 106.61(12)
C6 C1 C2 117.16(14)
C6 C1 H1 121.4
C2 C1 H1 121.4
C2 C3 C4 121.57(14)
C2 C3 H3 119.2
C4 C3 H3 119.2
C11 C12 C13 117.44(15)
C11 C12 C15 120.94(18)
C13 C12 C15 121.61(17)
C3 C2 C1 121.44(15)
C3 C2 H2 119.3
C1 C2 H2 119.3
C12 C11 C10 121.61(15)
C12 C11 H11 119.2
C10 C11 H11 119.2
C12 C13 C14 121.43(15)
C12 C13 H13 119.3
C14 C13 H13 119.3
C12 C15 H15A 109.5
C12 C15 H15B 109.5
H15A C15 H15B 109.5
C12 C15 H15C 109.5
H15A C15 H15C 109.5
H15B C15 H15C 109.5

loop_
_geom_bond_atom_site_label_1
_geom_bond_atom_site_label_2
_geom_bond_distance
O1 C7 1.2338(16)
N1 C7 1.3649(18)
N1 C6 1.3933(17)
N1 H1N1 0.9411
C6 C1 1.375(2)
C6 C5 1.3959(19)
N2 C7 1.3770(16)
N2 C5 1.3913(17)
N2 C8 1.4521(17)
C9 C14 1.3822(19)
C9 C10 1.3857(19)
C9 C8 1.5120(19)
C5 C4 1.3811(18)
C8 H8A 0.9700
C8 H8B 0.9700
C4 C3 1.383(2)
C4 H4 0.9300
C14 C13 1.386(2)
C14 H14 0.9300
C10 C11 1.383(2)
C10 H10 0.9300
C1 C2 1.392(2)
C1 H1 0.9300
C3 C2 1.380(2)
C3 H3 0.9300
C12 C11 1.381(2)
C12 C13 1.383(2)
C12 C15 1.512(2)
C2 H2 0.9300
C11 H11 0.9300
C13 H13 0.9300
C15 H15A 0.9600
C15 H15B 0.9600
C15 H15C 0.9600

loop_
_geom_hbond_atom_site_label_D
_geom_hbond_atom_site_label_H
_geom_hbond_atom_site_label_A
_geom_hbond_site_symmetry_A
_geom_hbond_distance_DH
_geom_hbond_distance_HA
_geom_hbond_distance_DA
_geom_hbond_angle_DHA
N1 H1N1 O1 3_675 0.94 1.91 2.8317(15) 166
C15 H15C O1 2_545 0.96 2.58 3.514(2) 165
C8 H8A O1 1_545 0.97 2.61 3.5504(18) 164

loop_
_geom_torsion_atom_site_label_1
_geom_torsion_atom_site_label_2
_geom_torsion_atom_site_label_3
_geom_torsion_atom_site_label_4
_geom_torsion
C7 N1 C6 C1 -179.97(14)
C7 N1 C6 C5 -0.56(15)
C7 N2 C5 C4 -179.25(14)
C8 N2 C5 C4 -1.2(2)
C7 N2 C5 C6 0.82(14)
C8 N2 C5 C6 178.83(12)
C1 C6 C5 C4 -0.6(2)
N1 C6 C5 C4 179.90(12)
C1 C6 C5 N2 179.33(12)
N1 C6 C5 N2 -0.16(14)
C7 N2 C8 C9 -117.18(14)
C5 N2 C8 C9 65.08(17)
C14 C9 C8 N2 26.23(19)
C10 C9 C8 N2 -155.20(13)
N2 C5 C4 C3 -179.82(14)
C6 C5 C4 C3 0.1(2)
C10 C9 C14 C13 0.5(2)
C8 C9 C14 C13 179.13(14)
C14 C9 C10 C11 0.0(2)
C8 C9 C10 C11 -178.65(14)
C6 N1 C7 O1 -179.46(13)
C6 N1 C7 N2 1.05(15)
C5 N2 C7 O1 179.35(13)
C8 N2 C7 O1 1.3(2)
C5 N2 C7 N1 -1.15(15)
C8 N2 C7 N1 -179.24(12)
N1 C6 C1 C2 -179.93(14)
C5 C6 C1 C2 0.7(2)
C5 C4 C3 C2 0.3(2)
C4 C3 C2 C1 -0.1(2)
C6 C1 C2 C3 -0.4(2)
C13 C12 C11 C10 0.2(2)
C15 C12 C11 C10 -179.31(17)
C9 C10 C11 C12 -0.4(2)
C11 C12 C13 C14 0.3(2)
C15 C12 C13 C14 179.84(16)
C9 C14 C13 C12 -0.7(2)

loop_
_cod_related_entry_id
_cod_related_entry_database
_cod_related_entry_code
1 ChemSpider 621277
